data_4119017
loop_
_publ_author_name
'Thomas R. Dugan'
'Eckhard Bill'
'K. Cory MacLeod'
'Gemma J. Christian'
'Ryan E. Cowley'
'William W. Brennessel'
'Shengfa Ye'
'Frank Neese'
'Patrick L. Holland'

_publ_section_title
;
 Reversible C-C Bond Formation between Redox-Active Pyridine Ligands in
 Iron Complexes
;
_journal_name_full 'Journal of the American Chemical Society'
_journal_page_first 20352
_journal_page_last 20364
_journal_paper_doi 10.1021/ja305679m
_journal_volume 134
_journal_year 2012
_chemical_formula_moiety 'C47 H67 Fe N4'
_chemical_formula_sum 'C47 H67 Fe N4'
_chemical_formula_weight 743.90
_chemical_name_common L(Me)Fe(tBupy)2
_chemical_name_systematic
; 
 ? 
;
_space_group_IT_number 2
_symmetry_cell_setting triclinic
_symmetry_space_group_name_Hall '-P 1'
_symmetry_space_group_name_H-M 'P -1'
_atom_sites_solution_hydrogens geom
_atom_sites_solution_primary direct
_atom_sites_solution_secondary difmap
_audit_creation_method SHELXL-97
_cell_angle_alpha 87.924(5)
_cell_angle_beta 73.640(5)
_cell_angle_gamma 77.200(5)
_cell_formula_units_Z 4
_cell_length_a 14.552(4)
_cell_length_b 17.226(5)
_cell_length_c 22.142(6)
_cell_measurement_reflns_used 3778
_cell_measurement_temperature 100.0(1)
_cell_measurement_theta_max 28.33
_cell_measurement_theta_min 2.59
_cell_volume 5191(3)
_computing_cell_refinement 'SAINT (Bruker, 2009)'
_computing_data_collection 'APEX2 (Bruker, 2009)'
_computing_data_reduction 'SAINT (Bruker, 2009)'
_computing_molecular_graphics 'SHELXTL (Sheldrick, 2008)'
_computing_publication_material 'SHELXTL (Sheldrick, 2008)'
_computing_structure_refinement 'SHELXL-97 (Sheldrick, 2008)'
_computing_structure_solution 'SIR97 (Altomare et al., 1999)'
_diffrn_ambient_temperature 100.0(1)
_diffrn_measured_fraction_theta_full 0.987
_diffrn_measured_fraction_theta_max 0.987
_diffrn_measurement_device_type 'Bruker SMART APEX II CCD Platform'
_diffrn_measurement_method 'area detector, \w scans per \f'
_diffrn_radiation_monochromator graphite
_diffrn_radiation_source 'fine-focus sealed tube'
_diffrn_radiation_type MoK\a
_diffrn_radiation_wavelength 0.71073
_diffrn_reflns_av_R_equivalents 0.0000
_diffrn_reflns_av_sigmaI/netI 0.1985
_diffrn_reflns_limit_h_max 19
_diffrn_reflns_limit_h_min -18
_diffrn_reflns_limit_k_max 22
_diffrn_reflns_limit_k_min -22
_diffrn_reflns_limit_l_max 29
_diffrn_reflns_limit_l_min 0
_diffrn_reflns_number 25449
_diffrn_reflns_theta_full 28.28
_diffrn_reflns_theta_max 28.28
_diffrn_reflns_theta_min 1.50
_diffrn_standards_number 0
_exptl_absorpt_coefficient_mu 0.320
_exptl_absorpt_correction_T_max 0.9749
_exptl_absorpt_correction_T_min 0.8936
_exptl_absorpt_correction_type multi-scan
_exptl_absorpt_process_details 'TWINABS (Sheldrick, 2008)'
_exptl_crystal_colour black
_exptl_crystal_density_diffrn 0.952
_exptl_crystal_description plate
_exptl_crystal_F_000 1612
_exptl_crystal_size_max 0.36
_exptl_crystal_size_mid 0.30
_exptl_crystal_size_min 0.08
_refine_diff_density_max 0.779
_refine_diff_density_min -1.899
_refine_diff_density_rms 0.116
_refine_ls_extinction_method none
_refine_ls_goodness_of_fit_ref 0.940
_refine_ls_hydrogen_treatment constr
_refine_ls_matrix_type full
_refine_ls_number_parameters 969
_refine_ls_number_reflns 25449
_refine_ls_number_restraints 0
_refine_ls_restrained_S_all 0.940
_refine_ls_R_factor_all 0.1718
_refine_ls_R_factor_gt 0.0946
_refine_ls_shift/su_max 0.000
_refine_ls_shift/su_mean 0.000
_refine_ls_structure_factor_coef Fsqd
_refine_ls_weighting_details 'calc w=1/[\s^2^(Fo^2^)+(0.1319P)^2^+0.0000P] where P=(Fo^2^+2Fc^2^)/3'
_refine_ls_weighting_scheme calc
_refine_ls_wR_factor_gt 0.2333
_refine_ls_wR_factor_ref 0.2683
_reflns_number_gt 11679
_reflns_number_total 25449
_reflns_threshold_expression >2sigma(I)
_cod_data_source_file ja305679m_si_002_1.cif
_cod_data_source_block holrc38
_cod_original_cell_volume 5191(2)
_cod_database_code 4119017

loop_
_symmetry_equiv_pos_as_xyz
'x, y, z'
'-x, -y, -z'

loop_
_atom_site_label
_atom_site_type_symbol
_atom_site_fract_x
_atom_site_fract_y
_atom_site_fract_z
_atom_site_U_iso_or_equiv
_atom_site_adp_type
_atom_site_occupancy
_atom_site_symmetry_multiplicity
_atom_site_calc_flag
_atom_site_refinement_flags
Fe1 Fe 0.56522(5) 0.62121(4) 0.24761(3) 0.01776(16) Uani 1 1 d .
N11 N 0.4983(3) 0.6152(2) 0.33879(18) 0.0188(8) Uani 1 1 d .
N21 N 0.5029(3) 0.7341(2) 0.23900(17) 0.0171(8) Uani 1 1 d .
C11 C 0.4075(4) 0.6712(3) 0.4441(2) 0.0279(11) Uani 1 1 d .
H11A H 0.4589 0.6431 0.4627 0.042 Uiso 1 1 calc R
H11B H 0.3559 0.6410 0.4508 0.042 Uiso 1 1 calc R
H11C H 0.3792 0.7242 0.4643 0.042 Uiso 1 1 calc R
C21 C 0.4511(3) 0.6795(3) 0.3746(2) 0.0220(10) Uani 1 1 d .
C31 C 0.4353(3) 0.7569(3) 0.3509(2) 0.0233(10) Uani 1 1 d .
H31A H 0.4086 0.7988 0.3818 0.028 Uiso 1 1 calc R
C41 C 0.4534(3) 0.7809(3) 0.2884(2) 0.0191(9) Uani 1 1 d .
C51 C 0.4091(4) 0.8698(2) 0.2798(2) 0.0253(10) Uani 1 1 d .
H51A H 0.4056 0.8775 0.2363 0.038 Uiso 1 1 calc R
H51B H 0.4506 0.9029 0.2888 0.038 Uiso 1 1 calc R
H51C H 0.3429 0.8850 0.3088 0.038 Uiso 1 1 calc R
C12 C 0.4975(3) 0.5370(3) 0.3621(2) 0.0189(9) Uani 1 1 d .
C22 C 0.5774(3) 0.4932(3) 0.3821(2) 0.0254(11) Uani 1 1 d .
C32 C 0.5796(4) 0.4136(3) 0.3954(2) 0.0267(11) Uani 1 1 d .
H32A H 0.6332 0.3833 0.4086 0.032 Uiso 1 1 calc R
C42 C 0.5077(4) 0.3773(3) 0.3903(3) 0.0325(12) Uani 1 1 d .
H42A H 0.5123 0.3224 0.3991 0.039 Uiso 1 1 calc R
C52 C 0.4286(4) 0.4202(3) 0.3723(2) 0.0271(11) Uani 1 1 d .
H52A H 0.3789 0.3944 0.3689 0.033 Uiso 1 1 calc R
C62 C 0.4199(3) 0.5009(3) 0.3589(2) 0.0227(10) Uani 1 1 d .
C72 C 0.6584(3) 0.5299(3) 0.3893(2) 0.0260(11) Uani 1 1 d .
H72A H 0.6431 0.5874 0.3788 0.031 Uiso 1 1 calc R
C82 C 0.7580(4) 0.4899(3) 0.3436(3) 0.0368(13) Uani 1 1 d .
H82A H 0.7526 0.4921 0.3004 0.055 Uiso 1 1 calc R
H82B H 0.7765 0.4342 0.3548 0.055 Uiso 1 1 calc R
H82C H 0.8084 0.5180 0.3466 0.055 Uiso 1 1 calc R
C92 C 0.6659(4) 0.5250(3) 0.4570(2) 0.0343(12) Uani 1 1 d .
H92A H 0.6024 0.5499 0.4860 0.051 Uiso 1 1 calc R
H92B H 0.7160 0.5529 0.4609 0.051 Uiso 1 1 calc R
H92C H 0.6843 0.4690 0.4676 0.051 Uiso 1 1 calc R
C102 C 0.3319(3) 0.5457(3) 0.3377(3) 0.0281(11) Uani 1 1 d .
H10A H 0.3375 0.6023 0.3306 0.034 Uiso 1 1 calc R
C112 C 0.3306(4) 0.5099(4) 0.2759(3) 0.0398(13) Uani 1 1 d .
H11D H 0.3912 0.5129 0.2433 0.060 Uiso 1 1 calc R
H11E H 0.2740 0.5398 0.2630 0.060 Uiso 1 1 calc R
H11F H 0.3260 0.4541 0.2818 0.060 Uiso 1 1 calc R
C122 C 0.2357(4) 0.5446(3) 0.3894(3) 0.0406(14) Uani 1 1 d .
H12A H 0.1801 0.5769 0.3768 0.061 Uiso 1 1 calc R
H12B H 0.2386 0.5665 0.4289 0.061 Uiso 1 1 calc R
H12C H 0.2274 0.4897 0.3955 0.061 Uiso 1 1 calc R
C13 C 0.5116(3) 0.7592(3) 0.1747(2) 0.0242(10) Uani 1 1 d .
C23 C 0.4531(3) 0.7323(3) 0.1428(2) 0.0215(10) Uani 1 1 d .
C33 C 0.4661(3) 0.7500(3) 0.0800(2) 0.0274(11) Uani 1 1 d .
H33A H 0.4274 0.7319 0.0578 0.033 Uiso 1 1 calc R
C43 C 0.5344(4) 0.7937(3) 0.0482(2) 0.0293(11) Uani 1 1 d .
H43A H 0.5419 0.8059 0.0052 0.035 Uiso 1 1 calc R
C53 C 0.5915(4) 0.8192(3) 0.0817(2) 0.0279(11) Uani 1 1 d .
H53A H 0.6383 0.8489 0.0608 0.034 Uiso 1 1 calc R
C63 C 0.5814(3) 0.8021(3) 0.1440(2) 0.0233(10) Uani 1 1 d .
C73 C 0.3769(3) 0.6861(3) 0.1756(2) 0.0241(10) Uani 1 1 d .
H73A H 0.4035 0.6519 0.2070 0.029 Uiso 1 1 calc R
C83 C 0.3552(4) 0.6308(3) 0.1313(3) 0.0351(13) Uani 1 1 d .
H83A H 0.4168 0.6046 0.1009 0.053 Uiso 1 1 calc R
H83B H 0.3111 0.6620 0.1087 0.053 Uiso 1 1 calc R
H83C H 0.3240 0.5904 0.1559 0.053 Uiso 1 1 calc R
C93 C 0.2825(4) 0.7421(3) 0.2120(3) 0.0341(12) Uani 1 1 d .
H93A H 0.2970 0.7758 0.2413 0.051 Uiso 1 1 calc R
H93B H 0.2362 0.7108 0.2357 0.051 Uiso 1 1 calc R
H93C H 0.2534 0.7757 0.1825 0.051 Uiso 1 1 calc R
C103 C 0.6457(3) 0.8325(3) 0.1772(3) 0.0279(11) Uani 1 1 d .
H10B H 0.6296 0.8152 0.2219 0.034 Uiso 1 1 calc R
C113 C 0.7534(4) 0.7978(3) 0.1457(3) 0.0334(12) Uani 1 1 d .
H11G H 0.7668 0.7398 0.1494 0.050 Uiso 1 1 calc R
H11H H 0.7938 0.8200 0.1661 0.050 Uiso 1 1 calc R
H11I H 0.7691 0.8112 0.1010 0.050 Uiso 1 1 calc R
C123 C 0.6262(4) 0.9232(3) 0.1772(3) 0.0314(12) Uani 1 1 d .
H12D H 0.6609 0.9418 0.2038 0.047 Uiso 1 1 calc R
H12E H 0.5555 0.9453 0.1936 0.047 Uiso 1 1 calc R
H12F H 0.6496 0.9407 0.1341 0.047 Uiso 1 1 calc R
N14 N 0.5889(3) 0.5331(2) 0.18931(17) 0.0193(8) Uani 1 1 d .
C14 C 0.6145(4) 0.5422(3) 0.1258(2) 0.0263(11) Uani 1 1 d .
H14A H 0.5973 0.5938 0.1101 0.032 Uiso 1 1 calc R
C24 C 0.6638(3) 0.4805(3) 0.0832(2) 0.0243(10) Uani 1 1 d .
H24A H 0.6799 0.4909 0.0394 0.029 Uiso 1 1 calc R
C34 C 0.6909(3) 0.4021(3) 0.1028(2) 0.0205(10) Uani 1 1 d .
C44 C 0.6603(3) 0.3921(3) 0.1674(2) 0.0235(10) Uani 1 1 d .
H44A H 0.6738 0.3404 0.1838 0.028 Uiso 1 1 calc R
C54 C 0.6110(3) 0.4557(3) 0.2080(2) 0.0219(10) Uani 1 1 d .
H54A H 0.5908 0.4458 0.2517 0.026 Uiso 1 1 calc R
C64 C 0.7416(4) 0.3328(3) 0.0564(2) 0.0277(11) Uani 1 1 d .
C74 C 0.8189(6) 0.3561(3) 0.0022(3) 0.069(2) Uani 1 1 d .
H74A H 0.8655 0.3761 0.0185 0.103 Uiso 1 1 calc R
H74B H 0.7876 0.3978 -0.0215 0.103 Uiso 1 1 calc R
H74C H 0.8538 0.3095 -0.0256 0.103 Uiso 1 1 calc R
C84 C 0.6630(5) 0.3064(4) 0.0336(3) 0.0480(16) Uani 1 1 d .
H84A H 0.6308 0.3503 0.0121 0.072 Uiso 1 1 calc R
H84B H 0.6142 0.2913 0.0698 0.072 Uiso 1 1 calc R
H84C H 0.6937 0.2606 0.0043 0.072 Uiso 1 1 calc R
C94 C 0.7905(4) 0.2604(3) 0.0871(3) 0.0386(14) Uani 1 1 d .
H94A H 0.8358 0.2760 0.1073 0.058 Uiso 1 1 calc R
H94B H 0.8270 0.2188 0.0549 0.058 Uiso 1 1 calc R
H94C H 0.7401 0.2401 0.1188 0.058 Uiso 1 1 calc R
N15 N 0.7086(3) 0.6263(2) 0.23805(18) 0.0201(8) Uani 1 1 d .
C15 C 0.7876(3) 0.5834(3) 0.1954(2) 0.0252(10) Uani 1 1 d .
H15A H 0.7781 0.5460 0.1685 0.030 Uiso 1 1 calc R
C25 C 0.8835(3) 0.5922(3) 0.1894(2) 0.0271(11) Uani 1 1 d .
H25A H 0.9373 0.5615 0.1585 0.033 Uiso 1 1 calc R
C35 C 0.8998(3) 0.6461(3) 0.2289(2) 0.0279(11) Uani 1 1 d .
C45 C 0.8175(4) 0.6886(3) 0.2725(2) 0.0277(11) Uani 1 1 d .
H45A H 0.8244 0.7261 0.3004 0.033 Uiso 1 1 calc R
C55 C 0.7263(3) 0.6772(3) 0.2758(2) 0.0224(10) Uani 1 1 d .
H55A H 0.6718 0.7072 0.3067 0.027 Uiso 1 1 calc R
C65 C 1.0021(4) 0.6605(4) 0.2215(3) 0.0416(15) Uani 1 1 d .
C75 C 1.0232(4) 0.6514(4) 0.2852(3) 0.0384(13) Uani 1 1 d .
H75A H 0.9743 0.6905 0.3154 0.058 Uiso 1 1 calc R
H75B H 1.0889 0.6603 0.2810 0.058 Uiso 1 1 calc R
H75C H 1.0200 0.5975 0.3001 0.058 Uiso 1 1 calc R
C85 C 1.0021(4) 0.7454(4) 0.1968(4) 0.067(2) Uani 1 1 d .
H85A H 0.9576 0.7843 0.2291 0.101 Uiso 1 1 calc R
H85B H 0.9801 0.7511 0.1587 0.101 Uiso 1 1 calc R
H85C H 1.0687 0.7548 0.1871 0.101 Uiso 1 1 calc R
C95 C 1.0824(4) 0.6023(5) 0.1723(3) 0.061(2) Uani 1 1 d .
H95A H 1.0794 0.5473 0.1840 0.091 Uiso 1 1 calc R
H95B H 1.1472 0.6112 0.1711 0.091 Uiso 1 1 calc R
H95C H 1.0715 0.6117 0.1307 0.091 Uiso 1 1 calc R
Fe2 Fe 0.06616(5) 0.11808(4) 0.23095(3) 0.01798(16) Uani 1 1 d .
N211 N -0.0035(3) 0.2320(2) 0.24031(18) 0.0190(8) Uani 1 1 d .
N221 N 0.0775(3) 0.1066(2) 0.13972(18) 0.0182(8) Uani 1 1 d .
C211 C -0.0615(3) 0.3645(3) 0.1990(2) 0.0236(10) Uani 1 1 d .
H21A H -0.0945 0.3776 0.2437 0.035 Uiso 1 1 calc R
H21B H -0.1101 0.3754 0.1751 0.035 Uiso 1 1 calc R
H21C H -0.0127 0.3970 0.1834 0.035 Uiso 1 1 calc R
C221 C -0.0105(3) 0.2767(3) 0.1912(2) 0.0195(9) Uani 1 1 d .
C231 C 0.0272(3) 0.2479(3) 0.1287(2) 0.0217(10) Uani 1 1 d .
H23A H 0.0302 0.2877 0.0979 0.026 Uiso 1 1 calc R
C241 C 0.0610(3) 0.1696(3) 0.1048(2) 0.0195(9) Uani 1 1 d .
C251 C 0.0755(4) 0.1554(3) 0.0345(2) 0.0256(10) Uani 1 1 d .
H25B H 0.1395 0.1197 0.0163 0.038 Uiso 1 1 calc R
H25C H 0.0729 0.2063 0.0131 0.038 Uiso 1 1 calc R
H25D H 0.0234 0.1311 0.0291 0.038 Uiso 1 1 calc R
C212 C -0.0496(3) 0.2637(3) 0.3034(2) 0.0247(10) Uani 1 1 d .
C222 C -0.0041(3) 0.3118(3) 0.3317(2) 0.0245(10) Uani 1 1 d .
C232 C -0.0483(4) 0.3372(3) 0.3941(3) 0.0335(13) Uani 1 1 d .
H23B H -0.0189 0.3699 0.4132 0.040 Uiso 1 1 calc R
C242 C -0.1339(4) 0.3163(3) 0.4293(2) 0.0299(12) Uani 1 1 d .
H24B H -0.1629 0.3347 0.4718 0.036 Uiso 1 1 calc R
C252 C -0.1770(3) 0.2680(3) 0.4018(2) 0.0270(11) Uani 1 1 d .
H25E H -0.2351 0.2529 0.4263 0.032 Uiso 1 1 calc R
C262 C -0.1371(3) 0.2413(3) 0.3396(2) 0.0238(10) Uani 1 1 d .
C272 C 0.0907(4) 0.3368(3) 0.2970(3) 0.0305(12) Uani 1 1 d .
H27A H 0.1121 0.3157 0.2526 0.037 Uiso 1 1 calc R
C282 C 0.1712(4) 0.3032(3) 0.3283(3) 0.0441(16) Uani 1 1 d .
H28A H 0.1858 0.2449 0.3255 0.066 Uiso 1 1 calc R
H28B H 0.1492 0.3209 0.3726 0.066 Uiso 1 1 calc R
H28C H 0.2305 0.3222 0.3068 0.066 Uiso 1 1 calc R
C292 C 0.0753(4) 0.4272(3) 0.2965(3) 0.0383(14) Uani 1 1 d .
H29A H 0.0161 0.4502 0.2836 0.057 Uiso 1 1 calc R
H29B H 0.1322 0.4422 0.2668 0.057 Uiso 1 1 calc R
H29C H 0.0678 0.4475 0.3389 0.057 Uiso 1 1 calc R
C302 C -0.1849(3) 0.1900(3) 0.3100(2) 0.0248(10) Uani 1 1 d .
H30A H -0.1308 0.1505 0.2812 0.030 Uiso 1 1 calc R
C312 C -0.2472(4) 0.1431(3) 0.3564(3) 0.0375(13) Uani 1 1 d .
H31B H -0.2651 0.1037 0.3336 0.056 Uiso 1 1 calc R
H31C H -0.3068 0.1793 0.3812 0.056 Uiso 1 1 calc R
H31D H -0.2100 0.1157 0.3846 0.056 Uiso 1 1 calc R
C322 C -0.2444(4) 0.2403(3) 0.2687(3) 0.0313(12) Uani 1 1 d .
H32B H -0.2726 0.2056 0.2484 0.047 Uiso 1 1 calc R
H32C H -0.2010 0.2664 0.2365 0.047 Uiso 1 1 calc R
H32D H -0.2973 0.2808 0.2952 0.047 Uiso 1 1 calc R
C213 C 0.0949(3) 0.0276(3) 0.1150(2) 0.0205(10) Uani 1 1 d .
C223 C 0.0140(3) -0.0057(3) 0.1152(2) 0.0211(10) Uani 1 1 d .
C233 C 0.0315(3) -0.0858(3) 0.0985(2) 0.0253(10) Uani 1 1 d .
H23C H -0.0224 -0.1090 0.0999 0.030 Uiso 1 1 calc R
C243 C 0.1267(4) -0.1329(3) 0.0799(2) 0.0271(11) Uani 1 1 d .
H24C H 0.1377 -0.1875 0.0682 0.033 Uiso 1 1 calc R
C253 C 0.2044(4) -0.0987(3) 0.0789(2) 0.0261(11) Uani 1 1 d .
H25F H 0.2690 -0.1310 0.0671 0.031 Uiso 1 1 calc R
C263 C 0.1918(3) -0.0194(3) 0.0944(2) 0.0214(10) Uani 1 1 d .
C273 C -0.0913(3) 0.0417(3) 0.1360(2) 0.0246(10) Uani 1 1 d .
H27B H -0.0899 0.0989 0.1402 0.029 Uiso 1 1 calc R
C283 C -0.1445(4) 0.0156(3) 0.1992(3) 0.0340(12) Uani 1 1 d .
H28D H -0.1076 0.0190 0.2295 0.051 Uiso 1 1 calc R
H28E H -0.1504 -0.0396 0.1957 0.051 Uiso 1 1 calc R
H28F H -0.2101 0.0502 0.2137 0.051 Uiso 1 1 calc R
C293 C -0.1452(4) 0.0352(3) 0.0873(3) 0.0312(12) Uani 1 1 d .
H29D H -0.1087 0.0517 0.0464 0.047 Uiso 1 1 calc R
H29E H -0.2111 0.0698 0.1003 0.047 Uiso 1 1 calc R
H29F H -0.1506 -0.0201 0.0838 0.047 Uiso 1 1 calc R
C303 C 0.2810(3) 0.0140(3) 0.0911(3) 0.0291(11) Uani 1 1 d .
H30B H 0.2575 0.0718 0.1036 0.035 Uiso 1 1 calc R
C313 C 0.3370(4) -0.0266(3) 0.1363(3) 0.0360(13) Uani 1 1 d .
H31E H 0.2909 -0.0291 0.1778 0.054 Uiso 1 1 calc R
H31F H 0.3848 0.0038 0.1398 0.054 Uiso 1 1 calc R
H31G H 0.3714 -0.0807 0.1204 0.054 Uiso 1 1 calc R
C323 C 0.3473(4) 0.0077(3) 0.0233(3) 0.0372(13) Uani 1 1 d .
H32E H 0.3087 0.0325 -0.0049 0.056 Uiso 1 1 calc R
H32F H 0.3752 -0.0485 0.0109 0.056 Uiso 1 1 calc R
H32G H 0.4005 0.0351 0.0206 0.056 Uiso 1 1 calc R
N214 N 0.0403(3) 0.0352(2) 0.29014(18) 0.0205(8) Uani 1 1 d .
C214 C 0.0739(3) -0.0441(2) 0.2721(2) 0.0211(10) Uani 1 1 d .
H21D H 0.0876 -0.0578 0.2288 0.025 Uiso 1 1 calc R
C224 C 0.0890(4) -0.1048(3) 0.3131(2) 0.0266(11) Uani 1 1 d .
H22A H 0.1129 -0.1582 0.2974 0.032 Uiso 1 1 calc R
C234 C 0.0696(4) -0.0884(3) 0.3774(2) 0.0255(11) Uani 1 1 d .
C244 C 0.0299(4) -0.0096(3) 0.3962(2) 0.0276(11) Uani 1 1 d .
H24D H 0.0113 0.0047 0.4398 0.033 Uiso 1 1 calc R
C254 C 0.0167(3) 0.0485(3) 0.3536(2) 0.0247(10) Uani 1 1 d .
H25G H -0.0106 0.1017 0.3693 0.030 Uiso 1 1 calc R
C264 C 0.0870(4) -0.1520(3) 0.4257(2) 0.0361(13) Uani 1 1 d .
C274 C 0.1354(6) -0.2342(3) 0.3940(3) 0.070(3) Uani 1 1 d .
H27C H 0.0937 -0.2491 0.3706 0.106 Uiso 1 1 calc R
H27D H 0.1437 -0.2736 0.4263 0.106 Uiso 1 1 calc R
H27E H 0.1997 -0.2326 0.3651 0.106 Uiso 1 1 calc R
C284 C -0.0104(5) -0.1552(3) 0.4752(3) 0.0470(16) Uani 1 1 d .
H28G H -0.0559 -0.1693 0.4544 0.071 Uiso 1 1 calc R
H28H H -0.0392 -0.1030 0.4965 0.071 Uiso 1 1 calc R
H28I H 0.0020 -0.1953 0.5061 0.071 Uiso 1 1 calc R
C294 C 0.1585(4) -0.1293(4) 0.4583(3) 0.0443(15) Uani 1 1 d .
H29G H 0.1272 -0.0792 0.4824 0.066 Uiso 1 1 calc R
H29H H 0.2183 -0.1228 0.4264 0.066 Uiso 1 1 calc R
H29I H 0.1754 -0.1715 0.4867 0.066 Uiso 1 1 calc R
N215 N 0.2037(3) 0.1258(2) 0.23600(18) 0.0205(8) Uani 1 1 d .
C215 C 0.2514(4) 0.0869(3) 0.2773(2) 0.0269(11) Uani 1 1 d .
H21E H 0.2209 0.0508 0.3051 0.032 Uiso 1 1 calc R
C225 C 0.3399(3) 0.0970(3) 0.2809(3) 0.0288(11) Uani 1 1 d .
H22B H 0.3694 0.0682 0.3105 0.035 Uiso 1 1 calc R
C235 C 0.3867(3) 0.1486(3) 0.2418(3) 0.0302(12) Uani 1 1 d .
C245 C 0.3415(4) 0.1864(3) 0.1972(3) 0.0292(11) Uani 1 1 d .
H24E H 0.3728 0.2201 0.1673 0.035 Uiso 1 1 calc R
C255 C 0.2510(3) 0.1741(3) 0.1972(2) 0.0227(10) Uani 1 1 d .
H25H H 0.2205 0.2018 0.1675 0.027 Uiso 1 1 calc R
C265 C 0.4856(4) 0.1655(3) 0.2438(3) 0.0364(13) Uani 1 1 d .
C275 C 0.4675(4) 0.2529(4) 0.2635(4) 0.063(2) Uani 1 1 d .
H27F H 0.4462 0.2869 0.2313 0.095 Uiso 1 1 calc R
H27G H 0.5284 0.2643 0.2680 0.095 Uiso 1 1 calc R
H27H H 0.4164 0.2637 0.3038 0.095 Uiso 1 1 calc R
C285 C 0.5600(4) 0.1493(3) 0.1793(3) 0.0441(15) Uani 1 1 d .
H28J H 0.5645 0.0952 0.1645 0.066 Uiso 1 1 calc R
H28K H 0.6244 0.1543 0.1823 0.066 Uiso 1 1 calc R
H28L H 0.5390 0.1878 0.1496 0.066 Uiso 1 1 calc R
C295 C 0.5277(4) 0.1136(4) 0.2906(3) 0.0509(17) Uani 1 1 d .
H29J H 0.5319 0.0576 0.2811 0.076 Uiso 1 1 calc R
H29K H 0.4850 0.1280 0.3333 0.076 Uiso 1 1 calc R
H29L H 0.5934 0.1217 0.2875 0.076 Uiso 1 1 calc R

loop_
_atom_site_aniso_label
_atom_site_aniso_U_11
_atom_site_aniso_U_22
_atom_site_aniso_U_33
_atom_site_aniso_U_23
_atom_site_aniso_U_13
_atom_site_aniso_U_12
Fe1 0.0183(3) 0.0136(3) 0.0211(4) -0.0021(3) -0.0065(3) -0.0013(3)
N11 0.0159(18) 0.0172(18) 0.023(2) -0.0014(15) -0.0069(16) 0.0001(15)
N21 0.0189(18) 0.0135(17) 0.020(2) -0.0011(15) -0.0054(15) -0.0045(15)
C11 0.037(3) 0.021(2) 0.022(3) -0.0024(19) -0.007(2) 0.001(2)
C21 0.025(2) 0.021(2) 0.022(3) -0.0016(19) -0.005(2) -0.010(2)
C31 0.026(2) 0.018(2) 0.026(3) -0.0070(19) -0.009(2) -0.0021(19)
C41 0.020(2) 0.016(2) 0.024(3) 0.0010(18) -0.0109(19) -0.0019(18)
C51 0.033(3) 0.010(2) 0.029(3) 0.0001(18) -0.007(2) -0.0001(19)
C12 0.026(2) 0.015(2) 0.011(2) -0.0032(17) -0.0018(18) -0.0017(18)
C22 0.022(2) 0.025(2) 0.025(3) -0.002(2) -0.006(2) 0.003(2)
C32 0.032(3) 0.022(2) 0.022(3) -0.001(2) -0.008(2) 0.002(2)
C42 0.039(3) 0.016(2) 0.036(3) 0.001(2) -0.005(2) -0.002(2)
C52 0.037(3) 0.024(2) 0.025(3) -0.002(2) -0.011(2) -0.011(2)
C62 0.027(2) 0.018(2) 0.023(3) -0.0045(19) -0.006(2) -0.0049(19)
C72 0.027(3) 0.023(2) 0.027(3) 0.005(2) -0.010(2) -0.003(2)
C82 0.029(3) 0.032(3) 0.040(3) 0.014(2) -0.007(2) 0.007(2)
C92 0.033(3) 0.035(3) 0.032(3) 0.000(2) -0.011(2) 0.003(2)
C102 0.023(2) 0.026(2) 0.042(3) 0.005(2) -0.017(2) -0.010(2)
C112 0.036(3) 0.051(4) 0.034(3) 0.002(3) -0.011(3) -0.013(3)
C122 0.031(3) 0.038(3) 0.051(4) -0.007(3) -0.011(3) -0.006(3)
C13 0.027(2) 0.017(2) 0.029(3) -0.0033(19) -0.012(2) 0.001(2)
C23 0.019(2) 0.017(2) 0.027(3) 0.0000(19) -0.0079(19) 0.0014(18)
C33 0.026(2) 0.026(2) 0.030(3) -0.008(2) -0.014(2) 0.003(2)
C43 0.030(3) 0.034(3) 0.024(3) 0.002(2) -0.012(2) -0.001(2)
C53 0.035(3) 0.026(2) 0.022(3) 0.007(2) -0.006(2) -0.008(2)
C63 0.025(2) 0.020(2) 0.030(3) -0.004(2) -0.016(2) -0.0027(19)
C73 0.023(2) 0.029(2) 0.025(3) 0.005(2) -0.013(2) -0.009(2)
C83 0.038(3) 0.033(3) 0.041(3) -0.004(2) -0.021(3) -0.006(2)
C93 0.021(2) 0.040(3) 0.039(3) -0.007(2) -0.005(2) -0.006(2)
C103 0.025(2) 0.031(3) 0.034(3) 0.008(2) -0.012(2) -0.013(2)
C113 0.026(3) 0.041(3) 0.038(3) 0.012(2) -0.014(2) -0.012(2)
C123 0.037(3) 0.021(2) 0.040(3) 0.003(2) -0.016(2) -0.009(2)
N14 0.027(2) 0.0162(18) 0.015(2) -0.0006(15) -0.0083(16) -0.0022(16)
C14 0.030(3) 0.015(2) 0.031(3) 0.0017(19) -0.011(2) 0.004(2)
C24 0.027(2) 0.024(2) 0.018(3) 0.0013(19) -0.005(2) -0.001(2)
C34 0.021(2) 0.016(2) 0.022(3) -0.0070(18) -0.0070(19) 0.0020(18)
C44 0.027(2) 0.015(2) 0.026(3) -0.0015(18) -0.005(2) -0.0018(19)
C54 0.029(2) 0.023(2) 0.017(2) 0.0005(18) -0.008(2) -0.010(2)
C64 0.038(3) 0.022(2) 0.022(3) -0.008(2) -0.008(2) -0.003(2)
C74 0.097(6) 0.023(3) 0.052(4) -0.015(3) 0.036(4) -0.013(3)
C84 0.064(4) 0.038(3) 0.048(4) -0.021(3) -0.032(3) 0.002(3)
C94 0.042(3) 0.030(3) 0.041(3) -0.017(2) -0.022(3) 0.012(2)
N15 0.0207(19) 0.0182(18) 0.021(2) -0.0021(15) -0.0073(16) -0.0003(16)
C15 0.024(2) 0.025(2) 0.027(3) 0.007(2) -0.010(2) -0.004(2)
C25 0.021(2) 0.031(3) 0.027(3) 0.005(2) -0.008(2) 0.000(2)
C35 0.022(2) 0.033(3) 0.032(3) 0.019(2) -0.012(2) -0.009(2)
C45 0.035(3) 0.025(2) 0.032(3) 0.011(2) -0.018(2) -0.014(2)
C55 0.024(2) 0.020(2) 0.024(3) 0.0037(19) -0.008(2) -0.0042(19)
C65 0.031(3) 0.050(3) 0.052(4) 0.029(3) -0.024(3) -0.014(3)
C75 0.032(3) 0.044(3) 0.048(4) 0.014(3) -0.023(3) -0.013(3)
C85 0.029(3) 0.077(5) 0.114(6) 0.063(5) -0.037(4) -0.035(3)
C95 0.021(3) 0.102(6) 0.050(4) 0.015(4) -0.003(3) -0.005(3)
Fe2 0.0195(3) 0.0133(3) 0.0229(4) -0.0014(3) -0.0100(3) -0.0016(3)
N211 0.0166(18) 0.0136(17) 0.028(2) -0.0012(15) -0.0102(16) -0.0005(15)
N221 0.0155(18) 0.0157(17) 0.024(2) -0.0016(15) -0.0086(16) -0.0012(15)
C211 0.025(2) 0.016(2) 0.027(3) -0.0027(19) -0.006(2) 0.0003(19)
C221 0.016(2) 0.017(2) 0.029(3) 0.0007(19) -0.0085(19) -0.0080(18)
C231 0.021(2) 0.019(2) 0.026(3) 0.0073(19) -0.012(2) 0.0003(19)
C241 0.020(2) 0.018(2) 0.022(2) -0.0022(18) -0.0079(19) -0.0029(18)
C251 0.035(3) 0.014(2) 0.030(3) 0.0041(19) -0.013(2) -0.006(2)
C212 0.024(2) 0.021(2) 0.033(3) 0.000(2) -0.016(2) -0.003(2)
C222 0.028(2) 0.019(2) 0.029(3) -0.0020(19) -0.018(2) 0.002(2)
C232 0.046(3) 0.023(2) 0.041(3) 0.001(2) -0.032(3) -0.003(2)
C242 0.046(3) 0.019(2) 0.019(3) -0.0011(19) -0.006(2) 0.001(2)
C252 0.022(2) 0.025(2) 0.028(3) 0.004(2) -0.004(2) 0.002(2)
C262 0.025(2) 0.021(2) 0.028(3) 0.004(2) -0.016(2) -0.001(2)
C272 0.030(3) 0.018(2) 0.046(3) -0.007(2) -0.015(2) -0.004(2)
C282 0.037(3) 0.035(3) 0.068(4) -0.018(3) -0.031(3) 0.001(3)
C292 0.040(3) 0.021(2) 0.058(4) -0.005(2) -0.016(3) -0.014(2)
C302 0.023(2) 0.024(2) 0.027(3) -0.002(2) -0.012(2) 0.003(2)
C312 0.036(3) 0.041(3) 0.045(4) 0.015(3) -0.023(3) -0.015(3)
C322 0.026(3) 0.039(3) 0.037(3) 0.003(2) -0.020(2) -0.008(2)
C213 0.025(2) 0.019(2) 0.019(2) 0.0041(18) -0.0094(19) -0.0064(19)
C223 0.027(2) 0.018(2) 0.020(2) -0.0012(18) -0.009(2) -0.0053(19)
C233 0.024(2) 0.023(2) 0.029(3) -0.002(2) -0.005(2) -0.009(2)
C243 0.033(3) 0.016(2) 0.028(3) 0.0008(19) -0.001(2) -0.007(2)
C253 0.028(3) 0.018(2) 0.028(3) 0.006(2) -0.006(2) 0.001(2)
C263 0.023(2) 0.019(2) 0.021(3) -0.0032(18) -0.0047(19) -0.0034(19)
C273 0.021(2) 0.019(2) 0.036(3) -0.001(2) -0.011(2) -0.0039(19)
C283 0.033(3) 0.035(3) 0.040(3) -0.005(2) -0.014(2) -0.012(2)
C293 0.037(3) 0.026(3) 0.032(3) -0.004(2) -0.009(2) -0.010(2)
C303 0.022(2) 0.019(2) 0.043(3) -0.009(2) -0.007(2) 0.001(2)
C313 0.023(3) 0.031(3) 0.051(4) -0.007(3) -0.016(2) 0.008(2)
C323 0.029(3) 0.033(3) 0.047(4) 0.003(3) -0.006(3) -0.008(2)
N214 0.0202(19) 0.0157(18) 0.028(2) -0.0019(16) -0.0135(17) 0.0003(15)
C214 0.023(2) 0.013(2) 0.027(3) -0.0036(18) -0.009(2) -0.0001(18)
C224 0.039(3) 0.017(2) 0.021(3) -0.0018(19) -0.007(2) -0.003(2)
C234 0.033(3) 0.021(2) 0.026(3) 0.009(2) -0.016(2) -0.004(2)
C244 0.035(3) 0.025(2) 0.019(3) -0.004(2) -0.007(2) 0.002(2)
C254 0.025(2) 0.017(2) 0.031(3) -0.001(2) -0.009(2) 0.0000(19)
C264 0.061(4) 0.018(2) 0.026(3) -0.003(2) -0.020(3) 0.007(2)
C274 0.142(7) 0.020(3) 0.035(4) 0.002(2) -0.030(4) 0.018(4)
C284 0.072(4) 0.030(3) 0.035(4) 0.007(3) -0.007(3) -0.015(3)
C294 0.054(4) 0.045(3) 0.026(3) 0.005(3) -0.015(3) 0.011(3)
N215 0.0217(19) 0.0151(18) 0.026(2) -0.0029(16) -0.0090(16) -0.0029(16)
C215 0.031(3) 0.017(2) 0.031(3) -0.001(2) -0.013(2) 0.004(2)
C225 0.020(2) 0.025(2) 0.042(3) -0.004(2) -0.014(2) 0.001(2)
C235 0.020(2) 0.023(2) 0.053(4) -0.011(2) -0.020(2) -0.001(2)
C245 0.026(3) 0.018(2) 0.041(3) -0.004(2) -0.006(2) -0.002(2)
C255 0.012(2) 0.024(2) 0.029(3) -0.010(2) -0.0031(19) 0.0002(18)
C265 0.020(3) 0.033(3) 0.063(4) -0.004(3) -0.020(3) -0.011(2)
C275 0.028(3) 0.041(4) 0.126(7) -0.038(4) -0.031(4) 0.000(3)
C285 0.027(3) 0.035(3) 0.070(5) -0.003(3) -0.009(3) -0.010(3)
C295 0.024(3) 0.049(4) 0.083(5) -0.019(3) -0.024(3) 0.002(3)

loop_
_atom_type_symbol
_atom_type_description
_atom_type_scat_dispersion_real
_atom_type_scat_dispersion_imag
_atom_type_scat_source
C C 0.0033 0.0016 'International Tables Vol C Tables 4.2.6.8 and 6.1.1.4'
H H 0.0000 0.0000 'International Tables Vol C Tables 4.2.6.8 and 6.1.1.4'
N N 0.0061 0.0033 'International Tables Vol C Tables 4.2.6.8 and 6.1.1.4'
Fe Fe 0.3463 0.8444 'International Tables Vol C Tables 4.2.6.8 and 6.1.1.4'

loop_
_geom_angle_atom_site_label_1
_geom_angle_atom_site_label_2
_geom_angle_atom_site_label_3
_geom_angle
N14 Fe1 N21 127.42(15)
N14 Fe1 N11 121.67(16)
N21 Fe1 N11 96.14(15)
N14 Fe1 N15 98.77(15)
N21 Fe1 N15 102.39(15)
N11 Fe1 N15 108.26(15)
C21 N11 C12 121.8(4)
C21 N11 Fe1 122.2(3)
C12 N11 Fe1 115.8(3)
C41 N21 C13 123.0(4)
C41 N21 Fe1 121.8(3)
C13 N21 Fe1 115.1(3)
C21 C11 H11A 109.5
C21 C11 H11B 109.5
H11A C11 H11B 109.5
C21 C11 H11C 109.5
H11A C11 H11C 109.5
H11B C11 H11C 109.5
N11 C21 C31 123.5(4)
N11 C21 C11 119.6(4)
C31 C21 C11 116.9(4)
C41 C31 C21 129.3(4)
C41 C31 H31A 115.4
C21 C31 H31A 115.4
N21 C41 C31 124.8(4)
N21 C41 C51 120.3(4)
C31 C41 C51 114.9(4)
C41 C51 H51A 109.5
C41 C51 H51B 109.5
H51A C51 H51B 109.5
C41 C51 H51C 109.5
H51A C51 H51C 109.5
H51B C51 H51C 109.5
C22 C12 C62 120.5(4)
C22 C12 N11 120.3(4)
C62 C12 N11 118.9(4)
C32 C22 C12 117.8(4)
C32 C22 C72 119.8(4)
C12 C22 C72 122.4(4)
C42 C32 C22 122.4(5)
C42 C32 H32A 118.8
C22 C32 H32A 118.8
C32 C42 C52 119.9(5)
C32 C42 H42A 120.0
C52 C42 H42A 120.0
C42 C52 C62 121.3(5)
C42 C52 H52A 119.3
C62 C52 H52A 119.3
C52 C62 C12 117.9(4)
C52 C62 C102 119.5(4)
C12 C62 C102 122.5(4)
C22 C72 C92 111.5(4)
C22 C72 C82 111.2(4)
C92 C72 C82 109.7(4)
C22 C72 H72A 108.1
C92 C72 H72A 108.1
C82 C72 H72A 108.1
C72 C82 H82A 109.5
C72 C82 H82B 109.5
H82A C82 H82B 109.5
C72 C82 H82C 109.5
H82A C82 H82C 109.5
H82B C82 H82C 109.5
C72 C92 H92A 109.5
C72 C92 H92B 109.5
H92A C92 H92B 109.5
C72 C92 H92C 109.5
H92A C92 H92C 109.5
H92B C92 H92C 109.5
C112 C102 C62 110.9(4)
C112 C102 C122 110.7(4)
C62 C102 C122 110.1(4)
C112 C102 H10A 108.4
C62 C102 H10A 108.4
C122 C102 H10A 108.4
C102 C112 H11D 109.5
C102 C112 H11E 109.5
H11D C112 H11E 109.5
C102 C112 H11F 109.5
H11D C112 H11F 109.5
H11E C112 H11F 109.5
C102 C122 H12A 109.5
C102 C122 H12B 109.5
H12A C122 H12B 109.5
C102 C122 H12C 109.5
H12A C122 H12C 109.5
H12B C122 H12C 109.5
C63 C13 C23 121.2(4)
C63 C13 N21 121.4(4)
C23 C13 N21 117.1(4)
C33 C23 C13 118.0(4)
C33 C23 C73 120.2(4)
C13 C23 C73 121.7(4)
C23 C33 C43 122.1(4)
C23 C33 H33A 119.0
C43 C33 H33A 119.0
C33 C43 C53 118.1(5)
C33 C43 H43A 121.0
C53 C43 H43A 121.0
C63 C53 C43 121.6(5)
C63 C53 H53A 119.2
C43 C53 H53A 119.2
C53 C63 C13 119.0(4)
C53 C63 C103 118.5(4)
C13 C63 C103 122.6(4)
C23 C73 C93 110.8(4)
C23 C73 C83 113.7(4)
C93 C73 C83 110.3(4)
C23 C73 H73A 107.2
C93 C73 H73A 107.2
C83 C73 H73A 107.2
C73 C83 H83A 109.5
C73 C83 H83B 109.5
H83A C83 H83B 109.5
C73 C83 H83C 109.5
H83A C83 H83C 109.5
H83B C83 H83C 109.5
C73 C93 H93A 109.5
C73 C93 H93B 109.5
H93A C93 H93B 109.5
C73 C93 H93C 109.5
H93A C93 H93C 109.5
H93B C93 H93C 109.5
C113 C103 C123 109.8(4)
C113 C103 C63 110.4(4)
C123 C103 C63 110.8(4)
C113 C103 H10B 108.6
C123 C103 H10B 108.6
C63 C103 H10B 108.6
C103 C113 H11G 109.5
C103 C113 H11H 109.5
H11G C113 H11H 109.5
C103 C113 H11I 109.5
H11G C113 H11I 109.5
H11H C113 H11I 109.5
C103 C123 H12D 109.5
C103 C123 H12E 109.5
H12D C123 H12E 109.5
C103 C123 H12F 109.5
H12D C123 H12F 109.5
H12E C123 H12F 109.5
C14 N14 C54 114.7(4)
C14 N14 Fe1 121.9(3)
C54 N14 Fe1 120.4(3)
N14 C14 C24 123.4(4)
N14 C14 H14A 118.3
C24 C14 H14A 118.3
C14 C24 C34 121.6(4)
C14 C24 H24A 119.2
C34 C24 H24A 119.2
C44 C34 C24 115.0(4)
C44 C34 C64 122.6(4)
C24 C34 C64 122.2(4)
C54 C44 C34 121.2(4)
C54 C44 H44A 119.4
C34 C44 H44A 119.4
C44 C54 N14 124.0(4)
C44 C54 H54A 118.0
N14 C54 H54A 118.0
C74 C64 C34 110.9(4)
C74 C64 C84 111.4(5)
C34 C64 C84 107.8(4)
C74 C64 C94 108.3(5)
C34 C64 C94 112.1(4)
C84 C64 C94 106.2(4)
C64 C74 H74A 109.5
C64 C74 H74B 109.5
H74A C74 H74B 109.5
C64 C74 H74C 109.5
H74A C74 H74C 109.5
H74B C74 H74C 109.5
C64 C84 H84A 109.5
C64 C84 H84B 109.5
H84A C84 H84B 109.5
C64 C84 H84C 109.5
H84A C84 H84C 109.5
H84B C84 H84C 109.5
C64 C94 H94A 109.5
C64 C94 H94B 109.5
H94A C94 H94B 109.5
C64 C94 H94C 109.5
H94A C94 H94C 109.5
H94B C94 H94C 109.5
C55 N15 C15 116.4(4)
C55 N15 Fe1 118.5(3)
C15 N15 Fe1 125.0(3)
N15 C15 C25 122.3(5)
N15 C15 H15A 118.9
C25 C15 H15A 118.9
C35 C25 C15 120.2(5)
C35 C25 H25A 119.9
C15 C25 H25A 119.9
C45 C35 C25 116.2(4)
C45 C35 C65 122.0(5)
C25 C35 C65 121.6(5)
C55 C45 C35 120.6(5)
C55 C45 H45A 119.7
C35 C45 H45A 119.7
N15 C55 C45 124.3(5)
N15 C55 H55A 117.9
C45 C55 H55A 117.9
C75 C65 C35 108.7(5)
C75 C65 C85 111.7(6)
C35 C65 C85 107.1(4)
C75 C65 C95 110.0(5)
C35 C65 C95 112.1(5)
C85 C65 C95 107.3(6)
C65 C75 H75A 109.5
C65 C75 H75B 109.5
H75A C75 H75B 109.5
C65 C75 H75C 109.5
H75A C75 H75C 109.5
H75B C75 H75C 109.5
C65 C85 H85A 109.5
C65 C85 H85B 109.5
H85A C85 H85B 109.5
C65 C85 H85C 109.5
H85A C85 H85C 109.5
H85B C85 H85C 109.5
C65 C95 H95A 109.5
C65 C95 H95B 109.5
H95A C95 H95B 109.5
C65 C95 H95C 109.5
H95A C95 H95C 109.5
H95B C95 H95C 109.5
N214 Fe2 N211 126.96(16)
N214 Fe2 N221 122.96(15)
N211 Fe2 N221 96.03(15)
N214 Fe2 N215 100.30(15)
N211 Fe2 N215 101.36(14)
N221 Fe2 N215 106.17(15)
C221 N211 C212 120.8(4)
C221 N211 Fe2 122.3(3)
C212 N211 Fe2 116.9(3)
C241 N221 C213 121.2(4)
C241 N221 Fe2 121.6(3)
C213 N221 Fe2 117.0(3)
C221 C211 H21A 109.5
C221 C211 H21B 109.5
H21A C211 H21B 109.5
C221 C211 H21C 109.5
H21A C211 H21C 109.5
H21B C211 H21C 109.5
N211 C221 C231 123.4(4)
N211 C221 C211 121.6(4)
C231 C221 C211 114.9(4)
C241 C231 C221 130.0(4)
C241 C231 H23A 115.0
C221 C231 H23A 115.0
N221 C241 C231 124.0(4)
N221 C241 C251 118.0(4)
C231 C241 C251 117.9(4)
C241 C251 H25B 109.5
C241 C251 H25C 109.5
H25B C251 H25C 109.5
C241 C251 H25D 109.5
H25B C251 H25D 109.5
H25C C251 H25D 109.5
C262 C212 C222 119.8(5)
C262 C212 N211 119.6(4)
C222 C212 N211 120.4(4)
C232 C222 C212 118.4(5)
C232 C222 C272 118.2(4)
C212 C222 C272 123.3(5)
C242 C232 C222 121.9(5)
C242 C232 H23B 119.0
C222 C232 H23B 119.0
C232 C242 C252 119.4(5)
C232 C242 H24B 120.3
C252 C242 H24B 120.3
C262 C252 C242 121.4(5)
C262 C252 H25E 119.3
C242 C252 H25E 119.3
C252 C262 C212 118.9(4)
C252 C262 C302 121.2(5)
C212 C262 C302 119.9(4)
C282 C272 C222 110.6(5)
C282 C272 C292 108.8(4)
C222 C272 C292 110.8(4)
C282 C272 H27A 108.9
C222 C272 H27A 108.9
C292 C272 H27A 108.9
C272 C282 H28A 109.5
C272 C282 H28B 109.5
H28A C282 H28B 109.5
C272 C282 H28C 109.5
H28A C282 H28C 109.5
H28B C282 H28C 109.5
C272 C292 H29A 109.5
C272 C292 H29B 109.5
H29A C292 H29B 109.5
C272 C292 H29C 109.5
H29A C292 H29C 109.5
H29B C292 H29C 109.5
C262 C302 C312 114.1(4)
C262 C302 C322 110.6(4)
C312 C302 C322 110.9(4)
C262 C302 H30A 107.0
C312 C302 H30A 107.0
C322 C302 H30A 107.0
C302 C312 H31B 109.5
C302 C312 H31C 109.5
H31B C312 H31C 109.5
C302 C312 H31D 109.5
H31B C312 H31D 109.5
H31C C312 H31D 109.5
C302 C322 H32B 109.5
C302 C322 H32C 109.5
H32B C322 H32C 109.5
C302 C322 H32D 109.5
H32B C322 H32D 109.5
H32C C322 H32D 109.5
C223 C213 C263 119.9(4)
C223 C213 N221 119.5(4)
C263 C213 N221 120.5(4)
C233 C223 C213 118.7(4)
C233 C223 C273 118.7(4)
C213 C223 C273 122.5(4)
C223 C233 C243 121.5(4)
C223 C233 H23C 119.3
C243 C233 H23C 119.3
C253 C243 C233 118.7(4)
C253 C243 H24C 120.7
C233 C243 H24C 120.7
C263 C253 C243 122.5(4)
C263 C253 H25F 118.7
C243 C253 H25F 118.7
C253 C263 C213 118.5(4)
C253 C263 C303 119.4(4)
C213 C263 C303 122.0(4)
C283 C273 C223 110.6(4)
C283 C273 C293 111.0(4)
C223 C273 C293 111.4(4)
C283 C273 H27B 107.9
C223 C273 H27B 107.9
C293 C273 H27B 107.9
C273 C283 H28D 109.5
C273 C283 H28E 109.5
H28D C283 H28E 109.5
C273 C283 H28F 109.5
H28D C283 H28F 109.5
H28E C283 H28F 109.5
C273 C293 H29D 109.5
C273 C293 H29E 109.5
H29D C293 H29E 109.5
C273 C293 H29F 109.5
H29D C293 H29F 109.5
H29E C293 H29F 109.5
C263 C303 C313 111.8(4)
C263 C303 C323 110.0(4)
C313 C303 C323 111.3(4)
C263 C303 H30B 107.9
C313 C303 H30B 107.9
C323 C303 H30B 107.9
C303 C313 H31E 109.5
C303 C313 H31F 109.5
H31E C313 H31F 109.5
C303 C313 H31G 109.5
H31E C313 H31G 109.5
H31F C313 H31G 109.5
C303 C323 H32E 109.5
C303 C323 H32F 109.5
H32E C323 H32F 109.5
C303 C323 H32G 109.5
H32E C323 H32G 109.5
H32F C323 H32G 109.5
C254 N214 C214 113.7(4)
C254 N214 Fe2 121.9(3)
C214 N214 Fe2 121.3(3)
N214 C214 C224 124.1(4)
N214 C214 H21D 118.0
C224 C214 H21D 118.0
C214 C224 C234 120.7(4)
C214 C224 H22A 119.7
C234 C224 H22A 119.7
C244 C234 C224 115.4(4)
C244 C234 C264 120.6(4)
C224 C234 C264 124.0(4)
C254 C244 C234 121.6(5)
C254 C244 H24D 119.2
C234 C244 H24D 119.2
N214 C254 C244 124.4(4)
N214 C254 H25G 117.8
C244 C254 H25G 117.8
C274 C264 C234 111.6(4)
C274 C264 C284 110.1(5)
C234 C264 C284 110.3(4)
C274 C264 C294 107.3(5)
C234 C264 C294 107.9(4)
C284 C264 C294 109.5(5)
C264 C274 H27C 109.5
C264 C274 H27D 109.5
H27C C274 H27D 109.5
C264 C274 H27E 109.5
H27C C274 H27E 109.5
H27D C274 H27E 109.5
C264 C284 H28G 109.5
C264 C284 H28H 109.5
H28G C284 H28H 109.5
C264 C284 H28I 109.5
H28G C284 H28I 109.5
H28H C284 H28I 109.5
C264 C294 H29G 109.5
C264 C294 H29H 109.5
H29G C294 H29H 109.5
C264 C294 H29I 109.5
H29G C294 H29I 109.5
H29H C294 H29I 109.5
C255 N215 C215 115.5(4)
C255 N215 Fe2 118.6(3)
C215 N215 Fe2 125.9(3)
C225 C215 N215 123.7(5)
C225 C215 H21E 118.1
N215 C215 H21E 118.1
C215 C225 C235 120.3(5)
C215 C225 H22B 119.8
C235 C225 H22B 119.8
C225 C235 C245 117.0(4)
C225 C235 C265 123.8(5)
C245 C235 C265 119.2(5)
C255 C245 C235 119.3(5)
C255 C245 H24E 120.4
C235 C245 H24E 120.4
N215 C255 C245 124.2(5)
N215 C255 H25H 117.9
C245 C255 H25H 117.9
C295 C265 C285 108.0(5)
C295 C265 C275 109.2(5)
C285 C265 C275 110.0(5)
C295 C265 C235 111.5(5)
C285 C265 C235 110.2(5)
C275 C265 C235 107.9(4)
C265 C275 H27F 109.5
C265 C275 H27G 109.5
H27F C275 H27G 109.5
C265 C275 H27H 109.5
H27F C275 H27H 109.5
H27G C275 H27H 109.5
C265 C285 H28J 109.5
C265 C285 H28K 109.5
H28J C285 H28K 109.5
C265 C285 H28L 109.5
H28J C285 H28L 109.5
H28K C285 H28L 109.5
C265 C295 H29J 109.5
C265 C295 H29K 109.5
H29J C295 H29K 109.5
C265 C295 H29L 109.5
H29J C295 H29L 109.5
H29K C295 H29L 109.5

loop_
_geom_bond_atom_site_label_1
_geom_bond_atom_site_label_2
_geom_bond_distance
Fe1 N14 1.936(4)
Fe1 N21 1.982(4)
Fe1 N11 1.989(4)
Fe1 N15 2.058(4)
N11 C21 1.321(6)
N11 C12 1.427(6)
N21 C41 1.314(6)
N21 C13 1.451(6)
C11 C21 1.507(7)
C11 H11A 0.9800
C11 H11B 0.9800
C11 H11C 0.9800
C21 C31 1.410(6)
C31 C41 1.400(7)
C31 H31A 0.9500
C41 C51 1.551(6)
C51 H51A 0.9800
C51 H51B 0.9800
C51 H51C 0.9800
C12 C22 1.413(6)
C12 C62 1.423(6)
C22 C32 1.387(7)
C22 C72 1.502(7)
C32 C42 1.365(7)
C32 H32A 0.9500
C42 C52 1.375(7)
C42 H42A 0.9500
C52 C62 1.396(6)
C52 H52A 0.9500
C62 C102 1.527(6)
C72 C92 1.532(7)
C72 C82 1.544(7)
C72 H72A 1.0000
C82 H82A 0.9800
C82 H82B 0.9800
C82 H82C 0.9800
C92 H92A 0.9800
C92 H92B 0.9800
C92 H92C 0.9800
C102 C112 1.526(7)
C102 C122 1.543(7)
C102 H10A 1.0000
C112 H11D 0.9800
C112 H11E 0.9800
C112 H11F 0.9800
C122 H12A 0.9800
C122 H12B 0.9800
C122 H12C 0.9800
C13 C63 1.395(7)
C13 C23 1.407(6)
C23 C33 1.381(7)
C23 C73 1.511(7)
C33 C43 1.396(7)
C33 H33A 0.9500
C43 C53 1.401(7)
C43 H43A 0.9500
C53 C63 1.373(7)
C53 H53A 0.9500
C63 C103 1.525(6)
C73 C93 1.521(7)
C73 C83 1.532(7)
C73 H73A 1.0000
C83 H83A 0.9800
C83 H83B 0.9800
C83 H83C 0.9800
C93 H93A 0.9800
C93 H93B 0.9800
C93 H93C 0.9800
C103 C113 1.517(7)
C103 C123 1.523(7)
C103 H10B 1.0000
C113 H11G 0.9800
C113 H11H 0.9800
C113 H11I 0.9800
C123 H12D 0.9800
C123 H12E 0.9800
C123 H12F 0.9800
N14 C14 1.363(6)
N14 C54 1.378(6)
C14 C24 1.374(6)
C14 H14A 0.9500
C24 C34 1.410(6)
C24 H24A 0.9500
C34 C44 1.390(7)
C34 C64 1.515(6)
C44 C54 1.372(6)
C44 H44A 0.9500
C54 H54A 0.9500
C64 C74 1.505(8)
C64 C84 1.531(7)
C64 C94 1.531(7)
C74 H74A 0.9800
C74 H74B 0.9800
C74 H74C 0.9800
C84 H84A 0.9800
C84 H84B 0.9800
C84 H84C 0.9800
C94 H94A 0.9800
C94 H94B 0.9800
C94 H94C 0.9800
N15 C55 1.344(6)
N15 C15 1.350(6)
C15 C25 1.405(6)
C15 H15A 0.9500
C25 C35 1.397(7)
C25 H25A 0.9500
C35 C45 1.384(7)
C35 C65 1.525(7)
C45 C55 1.366(6)
C45 H45A 0.9500
C55 H55A 0.9500
C65 C75 1.521(8)
C65 C85 1.543(8)
C65 C95 1.549(9)
C75 H75A 0.9800
C75 H75B 0.9800
C75 H75C 0.9800
C85 H85A 0.9800
C85 H85B 0.9800
C85 H85C 0.9800
C95 H95A 0.9800
C95 H95B 0.9800
C95 H95C 0.9800
Fe2 N214 1.930(4)
Fe2 N211 1.988(4)
Fe2 N221 1.993(4)
Fe2 N215 2.070(4)
N211 C221 1.325(6)
N211 C212 1.436(6)
N221 C241 1.327(6)
N221 C213 1.428(6)
C211 C221 1.522(6)
C211 H21A 0.9800
C211 H21B 0.9800
C211 H21C 0.9800
C221 C231 1.400(7)
C231 C241 1.397(6)
C231 H23A 0.9500
C241 C251 1.533(6)
C251 H25B 0.9800
C251 H25C 0.9800
C251 H25D 0.9800
C212 C262 1.426(7)
C212 C222 1.426(6)
C222 C232 1.390(7)
C222 C272 1.522(7)
C232 C242 1.387(8)
C232 H23B 0.9500
C242 C252 1.392(7)
C242 H24B 0.9500
C252 C262 1.387(7)
C252 H25E 0.9500
C262 C302 1.505(7)
C272 C282 1.522(7)
C272 C292 1.525(7)
C272 H27A 1.0000
C282 H28A 0.9800
C282 H28B 0.9800
C282 H28C 0.9800
C292 H29A 0.9800
C292 H29B 0.9800
C292 H29C 0.9800
C302 C312 1.507(7)
C302 C322 1.546(6)
C302 H30A 1.0000
C312 H31B 0.9800
C312 H31C 0.9800
C312 H31D 0.9800
C322 H32B 0.9800
C322 H32C 0.9800
C322 H32D 0.9800
C213 C223 1.418(6)
C213 C263 1.419(6)
C223 C233 1.390(6)
C223 C273 1.518(6)
C233 C243 1.397(6)
C233 H23C 0.9500
C243 C253 1.382(7)
C243 H24C 0.9500
C253 C263 1.379(6)
C253 H25F 0.9500
C263 C303 1.515(6)
C273 C283 1.504(7)
C273 C293 1.521(7)
C273 H27B 1.0000
C283 H28D 0.9800
C283 H28E 0.9800
C283 H28F 0.9800
C293 H29D 0.9800
C293 H29E 0.9800
C293 H29F 0.9800
C303 C313 1.521(7)
C303 C323 1.531(7)
C303 H30B 1.0000
C313 H31E 0.9800
C313 H31F 0.9800
C313 H31G 0.9800
C323 H32E 0.9800
C323 H32F 0.9800
C323 H32G 0.9800
N214 C254 1.365(6)
N214 C214 1.376(5)
C214 C224 1.380(6)
C214 H21D 0.9500
C224 C234 1.398(7)
C224 H22A 0.9500
C234 C244 1.382(7)
C234 C264 1.533(7)
C244 C254 1.370(7)
C244 H24D 0.9500
C254 H25G 0.9500
C264 C274 1.531(7)
C264 C284 1.539(8)
C264 C294 1.542(8)
C274 H27C 0.9800
C274 H27D 0.9800
C274 H27E 0.9800
C284 H28G 0.9800
C284 H28H 0.9800
C284 H28I 0.9800
C294 H29G 0.9800
C294 H29H 0.9800
C294 H29I 0.9800
N215 C255 1.331(6)
N215 C215 1.369(6)
C215 C225 1.361(7)
C215 H21E 0.9500
C225 C235 1.372(7)
C225 H22B 0.9500
C235 C245 1.401(7)
C235 C265 1.543(6)
C245 C255 1.380(6)
C245 H24E 0.9500
C255 H25H 0.9500
C265 C295 1.514(8)
C265 C285 1.521(8)
C265 C275 1.527(7)
C275 H27F 0.9800
C275 H27G 0.9800
C275 H27H 0.9800
C285 H28J 0.9800
C285 H28K 0.9800
C285 H28L 0.9800
C295 H29J 0.9800
C295 H29K 0.9800
C295 H29L 0.9800

loop_
_geom_torsion_atom_site_label_1
_geom_torsion_atom_site_label_2
_geom_torsion_atom_site_label_3
_geom_torsion_atom_site_label_4
_geom_torsion
N14 Fe1 N11 C21 -155.6(3)
N21 Fe1 N11 C21 -13.9(4)
N15 Fe1 N11 C21 91.3(4)
N14 Fe1 N11 C12 19.5(4)
N21 Fe1 N11 C12 161.1(3)
N15 Fe1 N11 C12 -93.6(3)
N14 Fe1 N21 C41 150.6(3)
N11 Fe1 N21 C41 12.2(4)
N15 Fe1 N21 C41 -98.0(3)
N14 Fe1 N21 C13 -26.3(4)
N11 Fe1 N21 C13 -164.7(3)
N15 Fe1 N21 C13 85.1(3)
C12 N11 C21 C31 -168.3(4)
Fe1 N11 C21 C31 6.5(6)
C12 N11 C21 C11 9.1(6)
Fe1 N11 C21 C11 -176.1(3)
N11 C21 C31 C41 8.3(8)
C11 C21 C31 C41 -169.1(5)
C13 N21 C41 C31 173.6(4)
Fe1 N21 C41 C31 -3.1(6)
C13 N21 C41 C51 -5.7(6)
Fe1 N21 C41 C51 177.7(3)
C21 C31 C41 N21 -10.3(8)
C21 C31 C41 C51 169.0(5)
C21 N11 C12 C22 -99.1(5)
Fe1 N11 C12 C22 85.8(4)
C21 N11 C12 C62 87.2(5)
Fe1 N11 C12 C62 -87.8(4)
C62 C12 C22 C32 3.0(7)
N11 C12 C22 C32 -170.6(4)
C62 C12 C22 C72 -176.9(4)
N11 C12 C22 C72 9.5(7)
C12 C22 C32 C42 -0.5(7)
C72 C22 C32 C42 179.4(5)
C22 C32 C42 C52 -1.1(8)
C32 C42 C52 C62 0.1(8)
C42 C52 C62 C12 2.3(7)
C42 C52 C62 C102 178.7(5)
C22 C12 C62 C52 -3.9(7)
N11 C12 C62 C52 169.8(4)
C22 C12 C62 C102 179.9(4)
N11 C12 C62 C102 -6.4(7)
C32 C22 C72 C92 -59.8(6)
C12 C22 C72 C92 120.1(5)
C32 C22 C72 C82 63.0(6)
C12 C22 C72 C82 -117.1(5)
C52 C62 C102 C112 -61.7(6)
C12 C62 C102 C112 114.5(5)
C52 C62 C102 C122 61.2(6)
C12 C62 C102 C122 -122.7(5)
C41 N21 C13 C63 82.7(6)
Fe1 N21 C13 C63 -100.5(4)
C41 N21 C13 C23 -103.1(5)
Fe1 N21 C13 C23 73.8(4)
C63 C13 C23 C33 -0.5(7)
N21 C13 C23 C33 -174.8(4)
C63 C13 C23 C73 -179.7(4)
N21 C13 C23 C73 6.1(6)
C13 C23 C33 C43 -0.4(7)
C73 C23 C33 C43 178.8(4)
C23 C33 C43 C53 0.7(7)
C33 C43 C53 C63 -0.1(7)
C43 C53 C63 C13 -0.8(7)
C43 C53 C63 C103 -179.5(4)
C23 C13 C63 C53 1.1(7)
N21 C13 C63 C53 175.1(4)
C23 C13 C63 C103 179.7(4)
N21 C13 C63 C103 -6.2(7)
C33 C23 C73 C93 -97.5(5)
C13 C23 C73 C93 81.7(5)
C33 C23 C73 C83 27.4(6)
C13 C23 C73 C83 -153.5(4)
C53 C63 C103 C113 -61.0(6)
C13 C63 C103 C113 120.4(5)
C53 C63 C103 C123 60.9(6)
C13 C63 C103 C123 -117.8(5)
N21 Fe1 N14 C14 36.3(4)
N11 Fe1 N14 C14 165.3(3)
N15 Fe1 N14 C14 -76.8(4)
N21 Fe1 N14 C54 -164.4(3)
N11 Fe1 N14 C54 -35.3(4)
N15 Fe1 N14 C54 82.6(4)
C54 N14 C14 C24 -3.8(7)
Fe1 N14 C14 C24 156.6(4)
N14 C14 C24 C34 0.6(8)
C14 C24 C34 C44 2.7(7)
C14 C24 C34 C64 177.5(4)
C24 C34 C44 C54 -2.5(7)
C64 C34 C44 C54 -177.3(4)
C34 C44 C54 N14 -0.8(7)
C14 N14 C54 C44 4.0(7)
Fe1 N14 C54 C44 -156.8(4)
C44 C34 C64 C74 -144.0(6)
C24 C34 C64 C74 41.6(7)
C44 C34 C64 C84 93.8(6)
C24 C34 C64 C84 -80.6(6)
C44 C34 C64 C94 -22.8(7)
C24 C34 C64 C94 162.9(5)
N14 Fe1 N15 C55 -174.4(3)
N21 Fe1 N15 C55 54.0(4)
N11 Fe1 N15 C55 -46.8(4)
N14 Fe1 N15 C15 7.2(4)
N21 Fe1 N15 C15 -124.4(4)
N11 Fe1 N15 C15 134.8(4)
C55 N15 C15 C25 -1.3(6)
Fe1 N15 C15 C25 177.1(3)
N15 C15 C25 C35 0.8(7)
C15 C25 C35 C45 -0.1(7)
C15 C25 C35 C65 -176.7(4)
C25 C35 C45 C55 0.1(7)
C65 C35 C45 C55 176.6(4)
C15 N15 C55 C45 1.3(7)
Fe1 N15 C55 C45 -177.3(4)
C35 C45 C55 N15 -0.7(7)
C45 C35 C65 C75 55.1(6)
C25 C35 C65 C75 -128.6(5)
C45 C35 C65 C85 -65.7(7)
C25 C35 C65 C85 110.6(6)
C45 C35 C65 C95 176.9(5)
C25 C35 C65 C95 -6.8(7)
N214 Fe2 N211 C221 -152.3(3)
N221 Fe2 N211 C221 -12.5(3)
N215 Fe2 N211 C221 95.4(3)
N214 Fe2 N211 C212 25.6(4)
N221 Fe2 N211 C212 165.4(3)
N215 Fe2 N211 C212 -86.7(3)
N214 Fe2 N221 C241 156.0(3)
N211 Fe2 N221 C241 14.0(4)
N215 Fe2 N221 C241 -89.8(3)
N214 Fe2 N221 C213 -18.1(4)
N211 Fe2 N221 C213 -160.2(3)
N215 Fe2 N221 C213 96.1(3)
C212 N211 C221 C231 -175.6(4)
Fe2 N211 C221 C231 2.2(6)
C212 N211 C221 C211 4.0(6)
Fe2 N211 C221 C211 -178.2(3)
N211 C221 C231 C241 13.1(7)
C211 C221 C231 C241 -166.6(4)
C213 N221 C241 C231 168.6(4)
Fe2 N221 C241 C231 -5.3(6)
C213 N221 C241 C251 -8.6(6)
Fe2 N221 C241 C251 177.5(3)
C221 C231 C241 N221 -11.2(8)
C221 C231 C241 C251 165.9(4)
C221 N211 C212 C262 105.1(5)
Fe2 N211 C212 C262 -72.8(5)
C221 N211 C212 C222 -80.2(5)
Fe2 N211 C212 C222 101.9(4)
C262 C212 C222 C232 -1.5(7)
N211 C212 C222 C232 -176.1(4)
C262 C212 C222 C272 178.4(4)
N211 C212 C222 C272 3.8(7)
C212 C222 C232 C242 0.8(7)
C272 C222 C232 C242 -179.1(4)
C222 C232 C242 C252 0.5(7)
C232 C242 C252 C262 -1.1(7)
C242 C252 C262 C212 0.4(7)
C242 C252 C262 C302 -179.2(4)
C222 C212 C262 C252 0.9(7)
N211 C212 C262 C252 175.6(4)
C222 C212 C262 C302 -179.5(4)
N211 C212 C262 C302 -4.8(6)
C232 C222 C272 C282 62.3(6)
C212 C222 C272 C282 -117.6(5)
C232 C222 C272 C292 -58.3(6)
C212 C222 C272 C292 121.8(5)
C252 C262 C302 C312 -24.9(6)
C212 C262 C302 C312 155.5(4)
C252 C262 C302 C322 100.9(5)
C212 C262 C302 C322 -78.7(5)
C241 N221 C213 C223 -83.7(6)
Fe2 N221 C213 C223 90.5(4)
C241 N221 C213 C263 100.8(5)
Fe2 N221 C213 C263 -85.0(5)
C263 C213 C223 C233 3.7(7)
N221 C213 C223 C233 -171.9(4)
C263 C213 C223 C273 -179.3(4)
N221 C213 C223 C273 5.2(7)
C213 C223 C233 C243 -1.9(7)
C273 C223 C233 C243 -179.1(4)
C223 C233 C243 C253 0.7(7)
C233 C243 C253 C263 -1.4(8)
C243 C253 C263 C213 3.1(7)
C243 C253 C263 C303 -179.0(5)
C223 C213 C263 C253 -4.2(7)
N221 C213 C263 C253 171.2(4)
C223 C213 C263 C303 177.9(4)
N221 C213 C263 C303 -6.6(7)
C233 C223 C273 C283 70.0(6)
C213 C223 C273 C283 -107.1(5)
C233 C223 C273 C293 -54.0(6)
C213 C223 C273 C293 129.0(5)
C253 C263 C303 C313 -61.8(6)
C213 C263 C303 C313 116.1(5)
C253 C263 C303 C323 62.4(6)
C213 C263 C303 C323 -119.8(5)
N211 Fe2 N214 C254 -38.8(4)
N221 Fe2 N214 C254 -168.9(3)
N215 Fe2 N214 C254 74.0(3)
N211 Fe2 N214 C214 162.3(3)
N221 Fe2 N214 C214 32.1(4)
N215 Fe2 N214 C214 -85.0(3)
C254 N214 C214 C224 -4.0(6)
Fe2 N214 C214 C224 156.6(4)
N214 C214 C224 C234 0.5(8)
C214 C224 C234 C244 3.5(7)
C214 C224 C234 C264 -178.2(5)
C224 C234 C244 C254 -3.9(7)
C264 C234 C244 C254 177.8(5)
C214 N214 C254 C244 3.6(7)
Fe2 N214 C254 C244 -156.8(4)
C234 C244 C254 N214 0.3(8)
C244 C234 C264 C274 -177.6(6)
C224 C234 C264 C274 4.3(8)
C244 C234 C264 C284 59.7(7)
C224 C234 C264 C284 -118.5(5)
C244 C234 C264 C294 -59.9(6)
C224 C234 C264 C294 121.9(5)
N214 Fe2 N215 C255 175.0(3)
N211 Fe2 N215 C255 -53.7(3)
N221 Fe2 N215 C255 46.1(3)
N214 Fe2 N215 C215 -6.8(4)
N211 Fe2 N215 C215 124.5(4)
N221 Fe2 N215 C215 -135.8(4)
C255 N215 C215 C225 1.6(7)
Fe2 N215 C215 C225 -176.6(4)
N215 C215 C225 C235 0.1(8)
C215 C225 C235 C245 -2.9(7)
C215 C225 C235 C265 178.2(5)
C225 C235 C245 C255 3.9(7)
C265 C235 C245 C255 -177.2(4)
C215 N215 C255 C245 -0.5(6)
Fe2 N215 C255 C245 177.9(4)
C235 C245 C255 N215 -2.3(7)
C225 C235 C265 C295 4.4(7)
C245 C235 C265 C295 -174.5(5)
C225 C235 C265 C285 124.4(6)
C245 C235 C265 C285 -54.5(6)
C225 C235 C265 C275 -115.5(6)
C245 C235 C265 C275 65.6(7)
